data_4517265
loop_
_publ_author_name
'Bai, Zibo'
'Bai, Ziqian'
'Song, Fangfang'
'Wang, Hao'
'Chen, Gong'
'He, Gang'

_publ_section_title
;
 Palladium-Catalyzed Amide-Directed Hydrocarbofunctionalization of
 3-Alkenamides with Alkynes
;
_journal_name_full 'ACS Catalysis'
_journal_page_first 933
_journal_paper_doi 10.1021/acscatal.9b04285
_journal_year 2019
_chemical_formula_moiety 'C24 H21 Br N2 O'
_chemical_formula_sum 'C24 H21 Br N2 O'
_chemical_formula_weight 433.34
_space_group_crystal_system monoclinic
_space_group_IT_number 14
_space_group_name_Hall '-P 2yn'
_space_group_name_H-M_alt 'P 1 21/n 1'
_atom_sites_solution_hydrogens mixed
_atom_sites_solution_primary dual
_audit_creation_date 2019-05-29
_audit_creation_method
;
Olex2 1.2
(compiled 2017.01.04 svn.r3372 for OlexSys, GUI svn.r5292)
;
_cell_angle_alpha 90
_cell_angle_beta 94.005(5)
_cell_angle_gamma 90
_cell_formula_units_Z 4
_cell_length_a 7.5427(3)
_cell_length_b 6.6034(4)
_cell_length_c 39.366(3)
_cell_measurement_reflns_used 6612
_cell_measurement_temperature 128.15
_cell_measurement_theta_max 29.5600
_cell_measurement_theta_min 2.6980
_cell_volume 1955.9(2)
_computing_cell_refinement 'CrysAlisPro 1.171.38.46 (Rigaku OD, 2015)'
_computing_data_collection 'CrysAlisPro 1.171.38.46 (Rigaku OD, 2015)'
_computing_data_reduction 'CrysAlisPro 1.171.38.46 (Rigaku OD, 2015)'
_computing_molecular_graphics 'Olex2 (Dolomanov et al., 2009)'
_computing_publication_material 'Olex2 (Dolomanov et al., 2009)'
_computing_structure_refinement 'ShelXL (Sheldrick, 2015)'
_computing_structure_solution 'ShelXT (Sheldrick, 2015)'
_diffrn_ambient_temperature 128.15
_diffrn_detector 'CCD plate'
_diffrn_measured_fraction_theta_full 0.987
_diffrn_measured_fraction_theta_max 0.983
_diffrn_measurement_details
;
List of Runs (angles in degrees, time in seconds):

  # Type    Start    End  Width  t~exp~   \w     \q     \k     \f   Frames
--------------------------------------------------------------------------
  1  \w   -120.00  60.00   1.00    5.00    --  -30.00  45.00   0.00  180
  2  \w   -120.00  60.00   1.00    5.00    --  -30.00  45.00  90.00  180
  3  \w   -120.00  60.00   1.00    5.00    --  -30.00  45.00 180.00  180
;
_diffrn_measurement_device 'abstract diffractometer'
_diffrn_measurement_device_type 'Rigaku Saturn 70'
_diffrn_measurement_method '\w scans'
_diffrn_orient_matrix_type 'CrysAlisPro convention (1999,Acta A55,543-557)'
_diffrn_orient_matrix_UB_11 -0.0930796000
_diffrn_orient_matrix_UB_12 0.0116831000
_diffrn_orient_matrix_UB_13 0.0007453000
_diffrn_orient_matrix_UB_21 0.0096784000
_diffrn_orient_matrix_UB_22 -0.0080639000
_diffrn_orient_matrix_UB_23 0.0179988000
_diffrn_orient_matrix_UB_31 0.0109340000
_diffrn_orient_matrix_UB_32 0.1065321000
_diffrn_orient_matrix_UB_33 0.0012899000
_diffrn_radiation_monochromator graphite
_diffrn_radiation_probe x-ray
_diffrn_radiation_type MoK\a
_diffrn_radiation_wavelength 0.71073
_diffrn_reflns_av_R_equivalents 0.0664
_diffrn_reflns_av_unetI/netI 0.0569
_diffrn_reflns_Laue_measured_fraction_full 0.987
_diffrn_reflns_Laue_measured_fraction_max 0.983
_diffrn_reflns_limit_h_max 9
_diffrn_reflns_limit_h_min -9
_diffrn_reflns_limit_k_max 8
_diffrn_reflns_limit_k_min -8
_diffrn_reflns_limit_l_max 51
_diffrn_reflns_limit_l_min -50
_diffrn_reflns_number 16867
_diffrn_reflns_point_group_measured_fraction_full 0.987
_diffrn_reflns_point_group_measured_fraction_max 0.983
_diffrn_reflns_theta_full 25.242
_diffrn_reflns_theta_max 27.876
_diffrn_reflns_theta_min 2.720
_diffrn_source 'fine-focus sealed X-ray tube'
_diffrn_source_type 'Enhance (Mo) X-ray Source'
_exptl_absorpt_coefficient_mu 2.119
_exptl_absorpt_correction_T_max 1.00000
_exptl_absorpt_correction_T_min 0.75140
_exptl_absorpt_correction_type multi-scan
_exptl_absorpt_process_details
;
CrysAlisPro 1.171.38.46 (Rigaku Oxford Diffraction, 2015)
Empirical absorption correction using spherical harmonics,
 implemented in SCALE3 ABSPACK scaling algorithm.
;
_exptl_crystal_colour colourless
_exptl_crystal_colour_primary colourless
_exptl_crystal_density_diffrn 1.472
_exptl_crystal_description plate
_exptl_crystal_F_000 888
_exptl_crystal_size_max 0.22
_exptl_crystal_size_mid 0.18
_exptl_crystal_size_min 0.12
_refine_diff_density_max 0.821
_refine_diff_density_min -0.844
_refine_diff_density_rms 0.085
_refine_ls_extinction_coef 0.012(3)
_refine_ls_extinction_expression Fc^*^=kFc[1+0.001xFc^2^\l^3^/sin(2\q)]^-1/4^
_refine_ls_extinction_method 'SHELXL-2016/6 (Sheldrick 2016)'
_refine_ls_goodness_of_fit_ref 1.273
_refine_ls_hydrogen_treatment mixed
_refine_ls_matrix_type full
_refine_ls_number_parameters 258
_refine_ls_number_reflns 4575
_refine_ls_number_restraints 0
_refine_ls_restrained_S_all 1.273
_refine_ls_R_factor_all 0.1108
_refine_ls_R_factor_gt 0.0898
_refine_ls_shift/su_max 0.001
_refine_ls_shift/su_mean 0.000
_refine_ls_structure_factor_coef Fsqd
_refine_ls_weighting_details 'w=1/[\s^2^(Fo^2^)+7.9740P] where P=(Fo^2^+2Fc^2^)/3'
_refine_ls_weighting_scheme calc
_refine_ls_wR_factor_gt 0.1595
_refine_ls_wR_factor_ref 0.1658
_reflns_Friedel_coverage 0.000
_reflns_number_gt 3606
_reflns_number_total 4575
_reflns_threshold_expression 'I > 2\s(I)'
_cod_data_source_file cs9b04285_si_003.cif
_cod_data_source_block r20190524b
_cod_database_code 4517265
_shelx_shelxl_version_number 2016/6
_chemical_oxdiff_formula 'C11 H10 N O'
_shelx_space_group_comment
;
The symmetry employed for this shelxl refinement is uniquely defined
by the following loop, which should always be used as a source of
symmetry information in preference to the above space-group names.
They are only intended as comments.
;
_shelx_estimated_absorpt_t_max 0.785
_shelx_estimated_absorpt_t_min 0.653
_reflns_odcompleteness_completeness 98.36
_reflns_odcompleteness_iscentric 1
_reflns_odcompleteness_theta 27.82
_olex2_refinement_description
;
1. Fixed Uiso
 At 1.2 times of:
  All C(H) groups, All C(H,H) groups
2.a Ternary CH refined with riding coordinates:
 C11(H11), C13(H13)
2.b Secondary CH2 refined with riding coordinates:
 C12(H12A,H12B), C14(H14A,H14B), C15(H15A,H15B), C16(H16A,H16B)
2.c Aromatic/amide H refined with riding coordinates:
 C1(H1), C2(H2A), C3(H3), C7(H7), C8(H8), C9(H9), C20(H20), C21(H21), C23(H23),
  C24(H24)
;
_olex2_submission_special_instructions 'No special instructions were received'
_oxdiff_exptl_absorpt_empirical_details
;
Empirical correction (ABSPACK) includes:
- Absorption correction using spherical harmonics
- Frame scaling
- Detector area scaling
;
_oxdiff_exptl_absorpt_empirical_full_max 1.285
_oxdiff_exptl_absorpt_empirical_full_min 0.796

loop_
_space_group_symop_operation_xyz
'x, y, z'
'-x+1/2, y+1/2, -z+1/2'
'-x, -y, -z'
'x-1/2, -y-1/2, z-1/2'

loop_
_atom_site_label
_atom_site_type_symbol
_atom_site_fract_x
_atom_site_fract_y
_atom_site_fract_z
_atom_site_U_iso_or_equiv
_atom_site_adp_type
_atom_site_occupancy
_atom_site_site_symmetry_order
_atom_site_calc_flag
_atom_site_refinement_flags_posn
Br1 Br 0.90551(8) 0.70666(11) 0.61013(2) 0.0520(3) Uani 1 1 d .
O1 O 0.3329(4) 0.1882(6) 0.32481(9) 0.0376(8) Uani 1 1 d .
N1 N 0.8620(5) 0.5986(7) 0.32321(11) 0.0366(11) Uani 1 1 d .
N2 N 0.6014(5) 0.3398(6) 0.32638(10) 0.0267(9) Uani 1 1 d .
C1 C 0.9928(7) 0.7294(10) 0.32283(14) 0.0434(14) Uani 1 1 d .
H1 H 1.100610 0.697744 0.335664 0.052 Uiso 1 1 calc R
C2 C 0.9848(8) 0.9107(10) 0.30500(14) 0.0462(15) Uani 1 1 d .
H2A H 1.083778 0.999880 0.305826 0.055 Uiso 1 1 calc R
C3 C 0.8323(7) 0.9577(9) 0.28635(13) 0.0364(12) Uani 1 1 d .
H3 H 0.824361 1.080673 0.273797 0.044 Uiso 1 1 calc R
C4 C 0.6880(6) 0.8274(7) 0.28551(11) 0.0278(10) Uani 1 1 d .
C5 C 0.7086(6) 0.6466(7) 0.30455(11) 0.0255(10) Uani 1 1 d .
C6 C 0.5661(6) 0.5087(7) 0.30572(11) 0.0237(10) Uani 1 1 d .
C7 C 0.4087(6) 0.5497(8) 0.28794(11) 0.0274(10) Uani 1 1 d .
H7 H 0.311978 0.457803 0.288430 0.033 Uiso 1 1 calc R
C8 C 0.3909(7) 0.7293(8) 0.26890(12) 0.0354(12) Uani 1 1 d .
H8 H 0.280590 0.756728 0.256618 0.042 Uiso 1 1 calc R
C9 C 0.5228(7) 0.8628(8) 0.26737(12) 0.0311(11) Uani 1 1 d .
H9 H 0.505547 0.982041 0.254040 0.037 Uiso 1 1 calc R
C10 C 0.4859(6) 0.1973(8) 0.33614(11) 0.0284(10) Uani 1 1 d .
C11 C 0.5657(6) 0.0547(7) 0.36269(11) 0.0261(10) Uani 1 1 d .
H11 H 0.680947 0.004726 0.354730 0.031 Uiso 1 1 calc R
C12 C 0.6059(6) 0.1615(7) 0.39665(11) 0.0261(10) Uani 1 1 d .
H12A H 0.686853 0.276946 0.393474 0.031 Uiso 1 1 calc R
H12B H 0.494231 0.215690 0.404864 0.031 Uiso 1 1 calc R
C13 C 0.6912(7) 0.0179(8) 0.42304(12) 0.0345(12) Uani 1 1 d .
H13 H 0.806443 -0.028080 0.414548 0.041 Uiso 1 1 calc R
C14 C 0.5763(8) -0.1712(9) 0.42701(14) 0.0447(14) Uani 1 1 d .
H14A H 0.640478 -0.267970 0.442641 0.054 Uiso 1 1 calc R
H14B H 0.464630 -0.132398 0.437138 0.054 Uiso 1 1 calc R
C15 C 0.5331(8) -0.2714(8) 0.39314(14) 0.0422(13) Uani 1 1 d .
H15A H 0.451653 -0.386528 0.396210 0.051 Uiso 1 1 calc R
H15B H 0.643699 -0.326030 0.384556 0.051 Uiso 1 1 calc R
C16 C 0.4479(7) -0.1279(8) 0.36718(13) 0.0333(11) Uani 1 1 d .
H16A H 0.331635 -0.082750 0.374618 0.040 Uiso 1 1 calc R
H16B H 0.426752 -0.198787 0.345104 0.040 Uiso 1 1 calc R
C17 C 0.7324(7) 0.1231(10) 0.45530(14) 0.0420(14) Uani 1 1 d .
C18 C 0.7643(7) 0.2140(10) 0.48093(14) 0.0418(13) Uani 1 1 d .
C19 C 0.8005(6) 0.3305(9) 0.51134(13) 0.0359(12) Uani 1 1 d .
C20 C 0.7370(8) 0.5254(11) 0.51361(15) 0.0511(16) Uani 1 1 d .
H20 H 0.670153 0.582736 0.494639 0.061 Uiso 1 1 calc R
C21 C 0.7680(8) 0.6382(10) 0.54256(14) 0.0471(15) Uani 1 1 d .
H21 H 0.720766 0.771060 0.543957 0.057 Uiso 1 1 calc R
C22 C 0.8683(7) 0.5565(9) 0.56953(13) 0.0374(13) Uani 1 1 d .
C23 C 0.9326(8) 0.3650(10) 0.56813(15) 0.0494(16) Uani 1 1 d .
H23 H 0.999414 0.309002 0.587217 0.059 Uiso 1 1 calc R
C24 C 0.9006(7) 0.2520(10) 0.53892(14) 0.0464(15) Uani 1 1 d .
H24 H 0.947789 0.118975 0.537770 0.056 Uiso 1 1 calc R
H2 H 0.714(8) 0.335(9) 0.3348(14) 0.046(16) Uiso 1 1 d .

loop_
_atom_site_aniso_label
_atom_site_aniso_U_11
_atom_site_aniso_U_22
_atom_site_aniso_U_33
_atom_site_aniso_U_23
_atom_site_aniso_U_13
_atom_site_aniso_U_12
Br1 0.0370(3) 0.0669(5) 0.0516(4) -0.0140(3) -0.0003(2) 0.0159(3)
O1 0.0322(18) 0.037(2) 0.043(2) 0.0027(17) -0.0045(15) -0.0011(17)
N1 0.026(2) 0.048(3) 0.035(2) 0.005(2) -0.0014(17) -0.001(2)
N2 0.0230(19) 0.027(2) 0.030(2) 0.0049(17) -0.0016(16) 0.0032(17)
C1 0.030(3) 0.061(4) 0.039(3) 0.006(3) 0.002(2) -0.011(3)
C2 0.037(3) 0.056(4) 0.046(3) -0.004(3) 0.010(2) -0.021(3)
C3 0.038(3) 0.037(3) 0.036(3) 0.001(2) 0.013(2) -0.008(2)
C4 0.033(2) 0.025(3) 0.026(2) -0.0011(19) 0.0095(18) 0.002(2)
C5 0.024(2) 0.028(3) 0.025(2) -0.0013(19) 0.0027(17) 0.0004(19)
C6 0.022(2) 0.023(3) 0.026(2) -0.0016(18) 0.0032(17) 0.0046(18)
C7 0.025(2) 0.029(3) 0.028(2) -0.005(2) 0.0001(18) 0.000(2)
C8 0.035(3) 0.040(3) 0.031(3) 0.004(2) -0.0022(19) 0.014(2)
C9 0.037(3) 0.029(3) 0.028(2) 0.004(2) 0.004(2) 0.006(2)
C10 0.034(2) 0.026(3) 0.026(2) -0.002(2) 0.0041(18) 0.000(2)
C11 0.028(2) 0.022(3) 0.029(2) -0.0015(19) 0.0051(18) 0.0033(19)
C12 0.027(2) 0.022(3) 0.030(2) 0.0007(18) 0.0010(18) 0.0051(19)
C13 0.037(3) 0.038(3) 0.029(3) 0.006(2) 0.003(2) 0.015(2)
C14 0.056(3) 0.038(4) 0.041(3) 0.016(3) 0.010(3) 0.007(3)
C15 0.053(3) 0.024(3) 0.051(3) 0.006(2) 0.013(3) 0.006(3)
C16 0.036(3) 0.025(3) 0.039(3) 0.000(2) 0.007(2) 0.003(2)
C17 0.043(3) 0.048(4) 0.035(3) 0.009(3) 0.001(2) 0.015(3)
C18 0.036(3) 0.055(4) 0.035(3) 0.007(3) 0.004(2) 0.008(3)
C19 0.025(2) 0.048(4) 0.035(3) 0.005(2) 0.0049(19) 0.003(2)
C20 0.054(4) 0.063(4) 0.036(3) 0.012(3) 0.003(3) 0.018(3)
C21 0.055(4) 0.045(4) 0.042(3) 0.011(3) 0.009(3) 0.012(3)
C22 0.025(2) 0.050(4) 0.038(3) 0.000(3) 0.006(2) 0.008(2)
C23 0.042(3) 0.058(4) 0.045(3) -0.006(3) -0.013(3) 0.023(3)
C24 0.043(3) 0.047(4) 0.047(3) -0.005(3) -0.009(2) 0.018(3)

loop_
_atom_type_symbol
_atom_type_description
_atom_type_scat_dispersion_real
_atom_type_scat_dispersion_imag
_atom_type_scat_source
C C 0.0033 0.0016 'International Tables Vol C Tables 4.2.6.8 and 6.1.1.4'
H H 0.0000 0.0000 'International Tables Vol C Tables 4.2.6.8 and 6.1.1.4'
Br Br -0.2901 2.4595 'International Tables Vol C Tables 4.2.6.8 and 6.1.1.4'
N N 0.0061 0.0033 'International Tables Vol C Tables 4.2.6.8 and 6.1.1.4'
O O 0.0106 0.0060 'International Tables Vol C Tables 4.2.6.8 and 6.1.1.4'

loop_
_geom_angle_atom_site_label_1
_geom_angle_atom_site_label_2
_geom_angle_atom_site_label_3
_geom_angle
C1 N1 C5 116.8(5)
C6 N2 H2 112(4)
C10 N2 C6 128.3(4)
C10 N2 H2 119(4)
N1 C1 H1 117.7
N1 C1 C2 124.6(5)
C2 C1 H1 117.7
C1 C2 H2A 120.7
C3 C2 C1 118.5(5)
C3 C2 H2A 120.7
C2 C3 H3 119.8
C2 C3 C4 120.3(5)
C4 C3 H3 119.8
C3 C4 C5 117.1(4)
C3 C4 C9 125.0(5)
C9 C4 C5 118.0(4)
N1 C5 C4 122.7(4)
N1 C5 C6 116.9(4)
C6 C5 C4 120.4(4)
N2 C6 C5 114.8(4)
C7 C6 N2 125.6(4)
C7 C6 C5 119.6(4)
C6 C7 H7 120.4
C6 C7 C8 119.3(5)
C8 C7 H7 120.4
C7 C8 H8 118.7
C9 C8 C7 122.6(5)
C9 C8 H8 118.7
C4 C9 H9 119.9
C8 C9 C4 120.2(5)
C8 C9 H9 119.9
O1 C10 N2 123.0(5)
O1 C10 C11 123.5(5)
N2 C10 C11 113.5(4)
C10 C11 H11 107.7
C10 C11 C12 111.5(4)
C10 C11 C16 111.7(4)
C12 C11 H11 107.7
C16 C11 H11 107.7
C16 C11 C12 110.4(4)
C11 C12 H12A 109.4
C11 C12 H12B 109.4
H12A C12 H12B 108.0
C13 C12 C11 111.1(4)
C13 C12 H12A 109.4
C13 C12 H12B 109.4
C12 C13 H13 107.3
C12 C13 C14 111.3(4)
C14 C13 H13 107.3
C17 C13 C12 110.6(4)
C17 C13 H13 107.3
C17 C13 C14 112.7(5)
C13 C14 H14A 109.5
C13 C14 H14B 109.5
H14A C14 H14B 108.0
C15 C14 C13 110.9(4)
C15 C14 H14A 109.5
C15 C14 H14B 109.5
C14 C15 H15A 109.1
C14 C15 H15B 109.1
C14 C15 C16 112.4(5)
H15A C15 H15B 107.9
C16 C15 H15A 109.1
C16 C15 H15B 109.1
C11 C16 H16A 109.5
C11 C16 H16B 109.5
C15 C16 C11 110.8(4)
C15 C16 H16A 109.5
C15 C16 H16B 109.5
H16A C16 H16B 108.1
C18 C17 C13 177.9(6)
C17 C18 C19 177.9(6)
C20 C19 C18 120.6(5)
C20 C19 C24 118.3(5)
C24 C19 C18 121.2(5)
C19 C20 H20 119.3
C21 C20 C19 121.5(5)
C21 C20 H20 119.3
C20 C21 H21 120.5
C20 C21 C22 119.0(6)
C22 C21 H21 120.5
C21 C22 Br1 119.4(5)
C23 C22 Br1 119.5(4)
C23 C22 C21 121.0(6)
C22 C23 H23 120.1
C22 C23 C24 119.8(5)
C24 C23 H23 120.1
C19 C24 H24 119.7
C23 C24 C19 120.5(6)
C23 C24 H24 119.7

loop_
_geom_bond_atom_site_label_1
_geom_bond_atom_site_label_2
_geom_bond_distance
Br1 C22 1.885(6)
O1 C10 1.210(5)
N1 C1 1.312(7)
N1 C5 1.364(6)
N2 C6 1.395(6)
N2 C10 1.356(6)
N2 H2 0.89(6)
C1 H1 0.9500
C1 C2 1.387(8)
C2 H2A 0.9500
C2 C3 1.357(8)
C3 H3 0.9500
C3 C4 1.386(7)
C4 C5 1.412(7)
C4 C9 1.411(7)
C5 C6 1.412(6)
C6 C7 1.362(6)
C7 H7 0.9500
C7 C8 1.404(7)
C8 H8 0.9500
C8 C9 1.334(7)
C9 H9 0.9500
C10 C11 1.501(7)
C11 H11 1.0000
C11 C12 1.523(6)
C11 C16 1.515(7)
C12 H12A 0.9900
C12 H12B 0.9900
C12 C13 1.516(6)
C13 H13 1.0000
C13 C14 1.534(8)
C13 C17 1.462(8)
C14 H14A 0.9900
C14 H14B 0.9900
C14 C15 1.504(8)
C15 H15A 0.9900
C15 H15B 0.9900
C15 C16 1.504(7)
C16 H16A 0.9900
C16 H16B 0.9900
C17 C18 1.184(8)
C18 C19 1.433(8)
C19 C20 1.379(8)
C19 C24 1.379(7)
C20 H20 0.9500
C20 C21 1.368(9)
C21 H21 0.9500
C21 C22 1.370(7)
C22 C23 1.357(8)
C23 H23 0.9500
C23 C24 1.378(8)
C24 H24 0.9500

loop_
_geom_torsion_atom_site_label_1
_geom_torsion_atom_site_label_2
_geom_torsion_atom_site_label_3
_geom_torsion_atom_site_label_4
_geom_torsion
Br1 C22 C23 C24 177.8(5)
O1 C10 C11 C12 -110.5(5)
O1 C10 C11 C16 13.6(7)
N1 C1 C2 C3 -0.4(9)
N1 C5 C6 N2 0.5(6)
N1 C5 C6 C7 179.2(4)
N2 C6 C7 C8 178.2(4)
N2 C10 C11 C12 68.6(5)
N2 C10 C11 C16 -167.3(4)
C1 N1 C5 C4 0.0(7)
C1 N1 C5 C6 -178.3(5)
C1 C2 C3 C4 0.5(8)
C2 C3 C4 C5 -0.4(7)
C2 C3 C4 C9 179.1(5)
C3 C4 C5 N1 0.1(7)
C3 C4 C5 C6 178.3(4)
C3 C4 C9 C8 -178.5(5)
C4 C5 C6 N2 -177.7(4)
C4 C5 C6 C7 0.9(7)
C5 N1 C1 C2 0.2(8)
C5 C4 C9 C8 1.0(7)
C5 C6 C7 C8 -0.3(7)
C6 N2 C10 O1 7.8(8)
C6 N2 C10 C11 -171.3(4)
C6 C7 C8 C9 0.1(7)
C7 C8 C9 C4 -0.5(8)
C9 C4 C5 N1 -179.4(4)
C9 C4 C5 C6 -1.2(6)
C10 N2 C6 C5 170.4(4)
C10 N2 C6 C7 -8.2(8)
C10 C11 C12 C13 -178.4(4)
C10 C11 C16 C15 178.4(4)
C11 C12 C13 C14 -55.1(5)
C11 C12 C13 C17 178.9(4)
C12 C11 C16 C15 -57.0(5)
C12 C13 C14 C15 53.6(6)
C13 C14 C15 C16 -54.6(6)
C14 C15 C16 C11 56.7(6)
C16 C11 C12 C13 56.8(5)
C17 C13 C14 C15 178.5(5)
C18 C19 C20 C21 179.1(6)
C18 C19 C24 C23 -179.3(6)
C19 C20 C21 C22 1.6(9)
C20 C19 C24 C23 1.3(9)
C20 C21 C22 Br1 -177.9(5)
C20 C21 C22 C23 -1.7(9)
C21 C22 C23 C24 1.6(9)
C22 C23 C24 C19 -1.4(10)
C24 C19 C20 C21 -1.4(9)
